data_4327235
loop_
_publ_author_name
'Thomas A. Albrecht'
'Charlotte L. Stern'
'Kenneth R. Poeppelmeier'

_publ_contact_author_address
;Department of Chemistry
Northwestern University
Evanston, IL 60208-3113
;
_publ_contact_author_email krp@northwestern.edu
_publ_contact_author_name 'Kenneth R. Poeppelmeier'
_publ_section_title
;
 The Ag2O-V2O5-HF(aq) System and Crystal Structure of \a-Ag3VO4
;
_journal_name_full 'Inorganic Chemistry'
_journal_page_first 1704
_journal_page_last 1708
_journal_paper_doi 10.1021/ic062138+
_journal_volume 46
_journal_year 2007
_chemical_formula_sum 'Ag6 O8 V2'
_chemical_formula_weight 877.10
_chemical_name_systematic
; 
 ? 
;
_space_group_IT_number 15
_symmetry_cell_setting monoclinic
_symmetry_space_group_name_Hall '-C 2yc'
_symmetry_space_group_name_H-M 'C 1 2/c 1'
_atom_sites_solution_hydrogens geom
_atom_sites_solution_primary direct
_atom_sites_solution_secondary difmap
_audit_creation_method SHELXL-97
_cell_angle_alpha 90.00
_cell_angle_beta 115.754(3)
_cell_angle_gamma 90.00
_cell_formula_units_Z 2
_cell_length_a 10.1885(16)
_cell_length_b 4.9751(8)
_cell_length_c 10.2014(17)
_cell_measurement_reflns_used 2
_cell_measurement_temperature 153(2)
_cell_measurement_theta_max 0.00
_cell_measurement_theta_min 0.00
_cell_volume 465.73(13)
_computing_cell_refinement 'Bruker SMART'
_computing_data_collection 'Bruker SMART'
_computing_data_reduction 'Bruker SAINT'
_computing_molecular_graphics 'Bruker SHELXTL'
_computing_publication_material 'Bruker SHELXTL'
_computing_structure_refinement 'SHELXL-97 (Sheldrick, 1997)'
_computing_structure_solution 'SHELXS-97 (Sheldrick, 1990)'
_diffrn_ambient_temperature 153(2)
_diffrn_measured_fraction_theta_full 0.945
_diffrn_measured_fraction_theta_max 0.945
_diffrn_measurement_device_type 'CCD area detector'
_diffrn_measurement_method 'phi and omega scans'
_diffrn_radiation_monochromator graphite
_diffrn_radiation_source 'fine-focus sealed tube'
_diffrn_radiation_type MoK\a
_diffrn_radiation_wavelength 0.71073
_diffrn_reflns_av_R_equivalents 0.0000
_diffrn_reflns_av_sigmaI/netI 0.0100
_diffrn_reflns_limit_h_max 11
_diffrn_reflns_limit_h_min -13
_diffrn_reflns_limit_k_max 6
_diffrn_reflns_limit_k_min 0
_diffrn_reflns_limit_l_max 13
_diffrn_reflns_limit_l_min 0
_diffrn_reflns_number 623
_diffrn_reflns_theta_full 28.52
_diffrn_reflns_theta_max 28.52
_diffrn_reflns_theta_min 4.44
_exptl_absorpt_coefficient_mu 14.266
_exptl_absorpt_correction_type none
_exptl_crystal_colour orange
_exptl_crystal_density_diffrn 6.254
_exptl_crystal_description plate
_exptl_crystal_F_000 784
_exptl_crystal_size_max 0.092
_exptl_crystal_size_mid 0.072
_exptl_crystal_size_min 0.036
_refine_diff_density_max 2.180
_refine_diff_density_min -1.509
_refine_diff_density_rms 0.323
_refine_ls_extinction_method none
_refine_ls_goodness_of_fit_ref 1.120
_refine_ls_hydrogen_treatment mixed
_refine_ls_matrix_type full
_refine_ls_number_parameters 40
_refine_ls_number_reflns 623
_refine_ls_number_restraints 0
_refine_ls_restrained_S_all 1.120
_refine_ls_R_factor_all 0.0317
_refine_ls_R_factor_gt 0.0295
_refine_ls_shift/su_max 0.000
_refine_ls_shift/su_mean 0.000
_refine_ls_structure_factor_coef Fsqd
_refine_ls_weighting_details 'calc w=1/[\s^2^(Fo^2^)+(0.0537P)^2^+1.7241P] where P=(Fo^2^+2Fc^2^)/3'
_refine_ls_weighting_scheme calc
_refine_ls_wR_factor_gt 0.0771
_refine_ls_wR_factor_ref 0.0785
_reflns_number_gt 580
_reflns_number_total 623
_reflns_threshold_expression >2sigma(I)
_cod_data_source_file ic0621382Bsi20061110_032626.cif
_cod_data_source_block s87
_cod_original_sg_symbol_H-M 'C 2/c'
_cod_database_code 4327235

loop_
_symmetry_equiv_pos_as_xyz
'x, y, z'
'-x, y, -z+1/2'
'x+1/2, y+1/2, z'
'-x+1/2, y+1/2, -z+1/2'
'-x, -y, -z'
'x, -y, z-1/2'
'-x+1/2, -y+1/2, -z'
'x+1/2, -y+1/2, z-1/2'

loop_
_atom_site_label
_atom_site_type_symbol
_atom_site_fract_x
_atom_site_fract_y
_atom_site_fract_z
_atom_site_U_iso_or_equiv
_atom_site_adp_type
_atom_site_occupancy
_atom_site_symmetry_multiplicity
_atom_site_calc_flag
_atom_site_refinement_flags
Ag1 Ag 0.23997(5) 0.03982(9) 0.09805(5) 0.01355(19) Uani 1 1 d .
Ag2 Ag 0.5000 0.0000 0.5000 0.0168(2) Uani 1 2 d S
V1 V 0.5000 0.4638(3) 0.2500 0.0103(3) Uani 1 2 d S
O1 O 0.3815(4) 0.2655(8) 0.2886(4) 0.0155(8) Uani 1 1 d .
O2 O 0.0933(4) -0.1659(8) -0.1029(4) 0.0161(8) Uani 1 1 d .

loop_
_atom_site_aniso_label
_atom_site_aniso_U_11
_atom_site_aniso_U_22
_atom_site_aniso_U_33
_atom_site_aniso_U_23
_atom_site_aniso_U_13
_atom_site_aniso_U_12
Ag1 0.0162(3) 0.0114(3) 0.0134(3) -0.00146(14) 0.0068(2) -0.00214(14)
Ag2 0.0240(4) 0.0127(3) 0.0163(4) 0.0017(2) 0.0112(3) 0.0048(2)
V1 0.0111(7) 0.0074(6) 0.0135(7) 0.000 0.0064(6) 0.000
O1 0.0177(19) 0.013(2) 0.016(2) -0.0008(16) 0.0076(16) -0.0011(16)
O2 0.020(2) 0.012(2) 0.0150(19) 0.0037(16) 0.0067(16) 0.0011(16)

loop_
_atom_type_symbol
_atom_type_description
_atom_type_scat_dispersion_real
_atom_type_scat_dispersion_imag
_atom_type_scat_source
O O 0.0106 0.0060 'International Tables Vol C Tables 4.2.6.8 and 6.1.1.4'
V V 0.3005 0.5294 'International Tables Vol C Tables 4.2.6.8 and 6.1.1.4'
Ag Ag -0.8971 1.1015 'International Tables Vol C Tables 4.2.6.8 and 6.1.1.4'

loop_
_geom_angle_atom_site_label_1
_geom_angle_atom_site_label_2
_geom_angle_atom_site_label_3
_geom_angle
_geom_angle_site_symmetry_1
_geom_angle_site_symmetry_3
O1 Ag1 O2 176.47(15) . .
O1 Ag1 O1 98.13(9) . 4_545
O2 Ag1 O1 84.40(13) . 4_545
O1 Ag1 O2 100.73(14) . 7_545
O2 Ag1 O2 81.54(14) . 7_545
O1 Ag1 O2 93.11(13) 4_545 7_545
O1 Ag1 Ag1 91.48(11) . 7
O2 Ag1 Ag1 85.25(11) . 7
O1 Ag1 Ag1 155.71(9) 4_545 7
O2 Ag1 Ag1 107.00(9) 7_545 7
O1 Ag1 Ag2 91.73(10) . 4
O2 Ag1 Ag2 85.61(11) . 4
O1 Ag1 Ag2 94.18(9) 4_545 4
O2 Ag1 Ag2 164.53(9) 7_545 4
Ag1 Ag1 Ag2 63.133(17) 7 4
O1 Ag1 V1 30.37(10) . .
O2 Ag1 V1 147.28(10) . .
O1 Ag1 V1 128.30(9) 4_545 .
O2 Ag1 V1 93.91(10) 7_545 .
Ag1 Ag1 V1 65.00(2) 7 .
Ag2 Ag1 V1 92.25(3) 4 .
O1 Ag1 Ag2 89.65(10) . 2_655
O2 Ag1 Ag2 89.96(10) . 2_655
O1 Ag1 Ag2 140.07(9) 4_545 2_655
O2 Ag1 Ag2 46.99(9) 7_545 2_655
Ag1 Ag1 Ag2 61.699(15) 7 2_655
Ag2 Ag1 Ag2 124.833(16) 4 2_655
V1 Ag1 Ag2 64.687(15) . 2_655
O1 Ag2 O1 180.0 5_656 .
O1 Ag2 O2 97.57(14) 5_656 4
O1 Ag2 O2 82.43(14) . 4
O1 Ag2 O2 82.43(14) 5_656 8_546
O1 Ag2 O2 97.57(14) . 8_546
O2 Ag2 O2 180.0 4 8_546
O1 Ag2 Ag1 84.42(9) 5_656 4_545
O1 Ag2 Ag1 95.58(9) . 4_545
O2 Ag2 Ag1 104.04(10) 4 4_545
O2 Ag2 Ag1 75.96(10) 8_546 4_545
O1 Ag2 Ag1 95.58(9) 5_656 8_556
O1 Ag2 Ag1 84.42(9) . 8_556
O2 Ag2 Ag1 75.96(10) 4 8_556
O2 Ag2 Ag1 104.04(10) 8_546 8_556
Ag1 Ag2 Ag1 179.999(11) 4_545 8_556
O1 Ag2 Ag1 81.10(9) 5_656 6_556
O1 Ag2 Ag1 98.90(9) . 6_556
O2 Ag2 Ag1 50.50(10) 4 6_556
O2 Ag2 Ag1 129.50(10) 8_546 6_556
Ag1 Ag2 Ag1 55.167(16) 4_545 6_556
Ag1 Ag2 Ag1 124.833(16) 8_556 6_556
O1 Ag2 Ag1 98.90(9) 5_656 2_655
O1 Ag2 Ag1 81.10(9) . 2_655
O2 Ag2 Ag1 129.50(10) 4 2_655
O2 Ag2 Ag1 50.50(10) 8_546 2_655
Ag1 Ag2 Ag1 124.833(16) 4_545 2_655
Ag1 Ag2 Ag1 55.167(16) 8_556 2_655
Ag1 Ag2 Ag1 180.000(12) 6_556 2_655
O2 V1 O2 108.0(3) 8_556 7
O2 V1 O1 110.95(18) 8_556 2_655
O2 V1 O1 108.18(18) 7 2_655
O2 V1 O1 108.18(18) 8_556 .
O2 V1 O1 110.95(18) 7 .
O1 V1 O1 110.5(3) 2_655 .
O2 V1 Ag1 86.28(14) 8_556 2_655
O2 V1 Ag1 146.85(13) 7 2_655
O1 V1 Ag1 39.17(13) 2_655 2_655
O1 V1 Ag1 91.52(13) . 2_655
O2 V1 Ag1 146.85(13) 8_556 .
O2 V1 Ag1 86.28(14) 7 .
O1 V1 Ag1 91.52(14) 2_655 .
O1 V1 Ag1 39.17(13) . .
Ag1 V1 Ag1 97.83(4) 2_655 .
V1 O1 Ag1 110.47(19) . .
V1 O1 Ag2 113.29(17) . .
Ag1 O1 Ag2 113.98(17) . .
V1 O1 Ag1 109.61(19) . 4
Ag1 O1 Ag1 115.98(15) . 4
Ag2 O1 Ag1 92.48(13) . 4
V1 O2 Ag1 116.0(2) 7 .
V1 O2 Ag2 128.5(2) 7 4_545
Ag1 O2 Ag2 98.88(15) . 4_545
V1 O2 Ag1 124.6(2) 7 7_545
Ag1 O2 Ag1 98.46(14) . 7_545
Ag2 O2 Ag1 82.51(13) 4_545 7_545

loop_
_geom_bond_atom_site_label_1
_geom_bond_atom_site_label_2
_geom_bond_distance
_geom_bond_site_symmetry_2
Ag1 O1 2.164(4) .
Ag1 O2 2.196(4) .
Ag1 O1 2.444(4) 4_545
Ag1 O2 2.505(4) 7_545
Ag1 Ag1 2.9619(9) 7
Ag1 Ag2 3.1771(6) 4
Ag1 V1 3.2098(11) .
Ag1 Ag2 3.2190(6) 2_655
Ag2 O1 2.364(4) 5_656
Ag2 O1 2.364(4) .
Ag2 O2 2.374(4) 4
Ag2 O2 2.374(4) 8_546
Ag2 Ag1 3.1771(6) 4_545
Ag2 Ag1 3.1772(6) 8_556
Ag2 Ag1 3.2189(6) 6_556
Ag2 Ag1 3.2190(6) 2_655
V1 O2 1.711(4) 8_556
V1 O2 1.711(4) 7
V1 O1 1.732(4) 2_655
V1 O1 1.732(4) .
V1 Ag1 3.2098(11) 2_655
O1 Ag1 2.444(4) 4
O2 V1 1.711(4) 7
O2 Ag2 2.374(4) 4_545
O2 Ag1 2.505(4) 7_545
